data_7213298
loop_
_publ_author_name
'Kemperman, Gerardus J.'
'de Gelder, Rene'
'Dommerholt, Frederik J.'
'Raemakers-Franken, Petronella C.'
'Klunder, Antonius J. H.'
'Zwanenburg, Binne'

_publ_contact_author
;
        Dr. R. de Gelder
        Crystallography Department
        University of Nijmegen
        Toernooiveld 1
        6525 ED  Nijmegen
        The Netherlands
;
_publ_section_title
;
 Induced fit phenomena in clathrate structures of cephalosporins
;
_journal_issue 7
_journal_name_full 'Journal of the Chemical Society, Perkin Transactions 2'
_journal_page_first 1425
_journal_paper_doi 10.1039/b001692f
_journal_year 2000
_chemical_formula_sum 'C44 H57 N6 O13.5 S2'
_chemical_formula_weight 950.08
_chemical_name_systematic
; 
Cephradine/2-acetonaphthone complex
;
_space_group_IT_number 5
_symmetry_cell_setting monoclinic
_symmetry_space_group_name_Hall 'C 2y'
_symmetry_space_group_name_H-M 'C 1 2 1'
_atom_sites_solution_hydrogens geom
_atom_sites_solution_primary direct
_atom_sites_solution_secondary difmap
_audit_creation_date 1999-05-04
_audit_creation_method 'SHELXL, adapted and expanded'
_cell_angle_alpha 90.00
_cell_angle_beta 108.580(3)
_cell_angle_gamma 90.00
_cell_formula_units_Z 2
_cell_length_a 23.3855(5)
_cell_length_b 7.1965(3)
_cell_length_c 14.7588(4)
_cell_measurement_reflns_used 25
_cell_measurement_temperature 293(2)
_cell_measurement_theta_max 46.191
_cell_measurement_theta_min 39.960
_cell_volume 2354.36(13)
_computing_data_collection
;
CAD4 EXPRESS (Enraf-Nonius, 1994)
;
_computing_data_reduction
;
local programs (Smits et al., 1988),
profile analysis (Lehman & Larsen, 1974, Grant & Gabe, 1978),
EMPABS (North et al., 1968)
;
_computing_molecular_graphics
;
PLUTON (Spek, 1993),
PLATON (Spek, 1990, 1995)
;
_computing_structure_refinement 'SHELXL-97 (Sheldrick, 1997)'
_computing_structure_solution
;
DIRDIF (Beurskens et al., 1996),
;
_diffrn_ambient_temperature 293(2)
_diffrn_measurement_device 'Nonius CAD4'
_diffrn_measurement_method \w/2\q-scan
_diffrn_radiation_monochromator graphite
_diffrn_radiation_source 'fine-focus sealed tube'
_diffrn_radiation_type CuK\a
_diffrn_radiation_wavelength 1.54184
_diffrn_reflns_av_R_equivalents 0.0167
_diffrn_reflns_av_sigmaI/netI 0.0120
_diffrn_reflns_limit_h_max 28
_diffrn_reflns_limit_h_min -26
_diffrn_reflns_limit_k_max 8
_diffrn_reflns_limit_k_min 0
_diffrn_reflns_limit_l_max 0
_diffrn_reflns_limit_l_min -17
_diffrn_reflns_number 2507
_diffrn_reflns_theta_full 69.88
_diffrn_reflns_theta_max 69.88
_diffrn_reflns_theta_min 3.16
_diffrn_standards_decay_% 2.010
_diffrn_standards_interval_time 900
_diffrn_standards_number 3
_exptl_absorpt_coefficient_mu 1.620
_exptl_absorpt_correction_T_max 1.030
_exptl_absorpt_correction_T_min 0.970
_exptl_absorpt_correction_type experimental
_exptl_crystal_colour 'transparent colourless'
_exptl_crystal_density_diffrn 1.340
_exptl_crystal_density_method 'not measured'
_exptl_crystal_description 'regular thick needle'
_exptl_crystal_F_000 1006
_exptl_crystal_size_max 0.49
_exptl_crystal_size_mid 0.17
_exptl_crystal_size_min 0.12
_refine_diff_density_max 0.240
_refine_diff_density_min -0.243
_refine_diff_density_rms 0.037
_refine_ls_abs_structure_Flack 0.04(2)
_refine_ls_extinction_method none
_refine_ls_goodness_of_fit_all 1.029
_refine_ls_goodness_of_fit_ref 1.029
_refine_ls_hydrogen_treatment mixed
_refine_ls_matrix_type full
_refine_ls_number_parameters 445
_refine_ls_number_reflns 2410
_refine_ls_number_restraints 71
_refine_ls_restrained_S_all 1.024
_refine_ls_R_factor_all 0.0339
_refine_ls_R_factor_gt 0.0329
_refine_ls_R_factor_obs 0.0329
_refine_ls_shift/esd_max 0.000
_refine_ls_shift/esd_mean 0.000
_refine_ls_shift/su_max 0.000
_refine_ls_shift/su_mean 0.000
_refine_ls_structure_factor_coef Fsqd
_refine_ls_weighting_details
;
w=1/[\s^2^(Fo^2^)+(0.0697P)^2^+0.4696P] where P=(Fo^2^+2Fc^2^)/3
;
_refine_ls_weighting_scheme calc
_refine_ls_wR_factor_all 0.0914
_refine_ls_wR_factor_gt 0.0899
_refine_ls_wR_factor_obs 0.0899
_refine_ls_wR_factor_ref 0.0914
_reflns_number_gt 2329
_reflns_number_observed 2329
_reflns_number_total 2410
_reflns_observed_criterion >2sigma(I)
_reflns_threshold_expression >2sigma(I)
_cod_data_source_file b001692fsup1.cif
_cod_data_source_block CF2ACN
_cod_depositor_comments
;
The following automatic conversions were performed:
'_publ_contact_autor' tag replaced with '_publ_contact_author'.

Automatic conversion script
Id: cif_correct_tags 1440 2010-10-19 06:21:57Z saulius 

The following automatic conversions were performed:

'_geom_bond_publ_flag' value 'Y' changed to 'y' according to
/home/saulius/struct/CIF-dictionaries/cif_core.dic dictionary named
'cif_core.dic' version 2.4.2 from 2011-04-26 (45
times).

'_geom_angle_publ_flag' value 'Y' changed to 'y' according
to /home/saulius/struct/CIF-dictionaries/cif_core.dic dictionary
named 'cif_core.dic' version 2.4.2 from 2011-04-26 (70 times).

Automatic conversion script
Id: cif_fix_values 1891 2012-01-12 08:04:46Z andrius 
;
_cod_original_cell_volume 2354.36(11)
_cod_original_sg_symbol_H-M 'C 2'
_cod_original_formula_sum 'C44 H57 N6 O13.50 S2'
_cod_database_code 7213298

loop_
_symmetry_equiv_pos_as_xyz
'x, y, z'
'-x, y, -z'
'x+1/2, y+1/2, z'
'-x+1/2, y+1/2, -z'

loop_
_atom_site_label
_atom_site_type_symbol
_atom_site_fract_x
_atom_site_fract_y
_atom_site_fract_z
_atom_site_U_iso_or_equiv
_atom_site_adp_type
_atom_site_occupancy
_atom_site_calc_flag
_atom_site_refinement_flags
_atom_site_disorder_assembly
_atom_site_disorder_group
S1 S 0.17453(3) 0.10077(11) 0.67852(4) 0.0591(2) Uani 1 d . . .
C2 C 0.09633(14) 0.1698(5) 0.62657(18) 0.0554(6) Uani 1 d . . .
H2A H 0.0940(18) 0.287(7) 0.588(3) 0.084(12) Uiso 1 d . . .
H2B H 0.0799(13) 0.083(5) 0.584(2) 0.049(7) Uiso 1 d . . .
C3 C 0.05883(11) 0.1837(4) 0.69290(16) 0.0474(5) Uani 1 d . . .
C4 C 0.08196(9) 0.2030(4) 0.78779(15) 0.0425(5) Uani 1 d . . .
N5 N 0.14502(8) 0.2187(3) 0.83029(12) 0.0426(4) Uani 1 d . . .
C6 C 0.18889(11) 0.2501(4) 0.78036(18) 0.0467(5) Uani 1 d . . .
H6 H 0.1899(11) 0.369(4) 0.7600(18) 0.038(6) Uiso 1 d . . .
C7 C 0.23840(10) 0.1856(4) 0.87248(19) 0.0473(5) Uani 1 d . . .
H7 H 0.2665(13) 0.288(5) 0.904(2) 0.055(8) Uiso 1 d . . .
C8 C 0.18539(9) 0.1482(4) 0.91064(15) 0.0457(6) Uani 1 d . . .
C9 C 0.04544(9) 0.2310(4) 0.85483(16) 0.0461(5) Uani 1 d . . .
C10 C -0.00775(13) 0.1850(6) 0.6399(2) 0.0665(8) Uani 1 d . . .
H10A H -0.0207(18) 0.068(7) 0.615(3) 0.080(12) Uiso 1 d . . .
H10B H -0.0157(18) 0.274(7) 0.578(3) 0.085(12) Uiso 1 d . . .
H10C H -0.0309(18) 0.224(8) 0.681(3) 0.093(13) Uiso 1 d . . .
O11 O -0.00119(8) 0.1377(4) 0.84215(16) 0.0702(6) Uani 1 d . . .
O12 O 0.06451(8) 0.3534(4) 0.91760(12) 0.0603(5) Uani 1 d . . .
O13 O 0.18048(7) 0.0791(4) 0.98253(11) 0.0584(5) Uani 1 d . . .
N14 N 0.27311(8) 0.0229(3) 0.86825(17) 0.0492(5) Uani 1 d . . .
H14 H 0.2560(17) -0.083(6) 0.860(3) 0.074(11) Uiso 1 d . . .
C15 C 0.33012(9) 0.0366(4) 0.86912(15) 0.0412(5) Uani 1 d . . .
O16 O 0.35632(9) 0.1845(3) 0.87609(19) 0.0721(6) Uani 1 d . . .
C17 C 0.36088(9) -0.1465(4) 0.86153(15) 0.0400(5) Uani 1 d . . .
H17 H 0.3531(11) -0.239(4) 0.9022(19) 0.042(7) Uiso 1 d . . .
N18 N 0.42723(8) -0.1111(4) 0.89655(14) 0.0496(5) Uani 1 d . . .
H18A H 0.4548(18) -0.214(7) 0.880(3) 0.087(12) Uiso 1 d . . .
H18B H 0.4397(12) -0.104(4) 0.964(2) 0.047(7) Uiso 1 d . . .
H18C H 0.4395(15) 0.005(6) 0.875(2) 0.060(9) Uiso 1 d . . .
C19 C 0.34049(9) -0.2264(3) 0.76145(15) 0.0412(5) Uani 1 d . . .
C20 C 0.34217(14) -0.1036(5) 0.68151(18) 0.0580(6) Uani 1 d . . .
H20A H 0.3878(18) -0.061(7) 0.697(3) 0.087(12) Uiso 1 d . . .
H20B H 0.3128(19) 0.006(8) 0.683(3) 0.087(12) Uiso 1 d . . .
C21 C 0.32349(15) -0.2024(7) 0.5868(2) 0.0733(9) Uani 1 d . . .
H21 H 0.327(2) -0.110(9) 0.527(4) 0.121(17) Uiso 1 d . . .
C22 C 0.30606(17) -0.3754(7) 0.5750(2) 0.0803(11) Uani 1 d . . .
H22 H 0.2975(18) -0.413(8) 0.513(3) 0.090(12) Uiso 1 d . . .
C23 C 0.3020(3) -0.4953(7) 0.6533(3) 0.0893(11) Uani 1 d . . .
H23A H 0.338(2) -0.574(8) 0.660(3) 0.103(15) Uiso 1 d . . .
H23B H 0.255(3) -0.555(12) 0.634(4) 0.17(3) Uiso 1 d . . .
C24 C 0.32282(14) -0.4026(5) 0.7490(2) 0.0604(6) Uani 1 d . . .
H24 H 0.3210(15) -0.469(6) 0.800(3) 0.072(10) Uiso 1 d . . .
C30 C 0.5958(3) 0.1918(9) 0.6835(6) 0.0668(15) Uani 0.50 d PD . .
C31 C 0.5339(3) 0.1902(9) 0.6606(5) 0.0593(14) Uani 0.50 d PD . .
H31 H 0.5168 0.1953 0.7095 0.071 Uiso 0.50 calc PR . .
C32 C 0.4954(3) 0.1811(19) 0.5643(6) 0.068(3) Uani 0.50 d PD . .
C33 C 0.4325(4) 0.1841(16) 0.5430(7) 0.084(3) Uani 0.50 d PD . .
H33 H 0.4153 0.1881 0.5918 0.101 Uiso 0.50 calc PR . .
C34 C 0.3965(6) 0.181(3) 0.4481(8) 0.113(6) Uani 0.50 d PD . .
H34 H 0.3548 0.1826 0.4335 0.136 Uiso 0.50 calc PR . .
C35 C 0.4214(6) 0.1753(14) 0.3745(7) 0.116(6) Uani 0.50 d PD . .
H35 H 0.3967 0.1722 0.3111 0.140 Uiso 0.50 calc PR . .
C36 C 0.4836(6) 0.174(2) 0.3970(9) 0.103(5) Uani 0.50 d PD . .
H36 H 0.5004 0.1723 0.3477 0.123 Uiso 0.50 calc PR . .
C37 C 0.5217(5) 0.1760(12) 0.4910(6) 0.084(3) Uani 0.50 d PD . .
C38 C 0.5847(5) 0.173(2) 0.5147(8) 0.100(6) Uani 0.50 d PD . .
H38 H 0.6021 0.1638 0.4664 0.120 Uiso 0.50 calc PR . .
C39 C 0.6213(4) 0.1839(13) 0.6092(8) 0.091(3) Uani 0.50 d PD . .
H39 H 0.6630 0.1860 0.6236 0.109 Uiso 0.50 calc PR . .
C40 C 0.6358(3) 0.2069(8) 0.7862(6) 0.0759(19) Uani 0.50 d P A 1
O41 O 0.6897(3) 0.2031(9) 0.8022(6) 0.107(2) Uani 0.50 d P A 1
C41 C 0.6073(11) 0.226(2) 0.8687(18) 0.079(5) Uani 0.50 d P A 1
H41A H 0.5993 0.1050 0.8888 0.118 Uiso 0.50 calc PR A 1
H41B H 0.5704 0.2952 0.8460 0.118 Uiso 0.50 calc PR A 1
H41C H 0.6350 0.2905 0.9217 0.118 Uiso 0.50 calc PR A 1
O40 O 0.7167(2) 0.1721(7) 0.8622(3) 0.0639(10) Uani 0.50 d P B 2
O50 O 0.6070(8) 0.216(2) 0.8872(14) 0.102(5) Uani 0.50 d P C 2
O60 O 0.4585(2) 0.2550(8) 0.8049(4) 0.163(2) Uani 1 d . . .
O70 O 0.5000 0.264(7) 1.0000 0.330(19) Uani 0.50 d SP . .

loop_
_atom_site_aniso_label
_atom_site_aniso_U_11
_atom_site_aniso_U_22
_atom_site_aniso_U_33
_atom_site_aniso_U_23
_atom_site_aniso_U_13
_atom_site_aniso_U_12
S1 0.0649(4) 0.0701(4) 0.0530(3) -0.0079(3) 0.0337(3) 0.0114(3)
C2 0.0691(15) 0.0586(15) 0.0382(11) 0.0011(12) 0.0166(11) 0.0120(14)
C3 0.0486(11) 0.0490(12) 0.0412(10) 0.0003(10) 0.0094(9) 0.0111(11)
C4 0.0331(9) 0.0523(13) 0.0431(10) 0.0010(10) 0.0133(8) 0.0115(10)
N5 0.0331(8) 0.0585(12) 0.0402(8) -0.0036(9) 0.0172(7) 0.0069(8)
C6 0.0452(11) 0.0480(13) 0.0568(13) -0.0032(11) 0.0302(10) 0.0033(10)
C7 0.0332(10) 0.0483(12) 0.0650(13) -0.0102(11) 0.0220(9) 0.0028(10)
C8 0.0303(9) 0.0605(16) 0.0473(11) -0.0098(10) 0.0139(8) 0.0080(9)
C9 0.0331(9) 0.0602(14) 0.0469(11) 0.0044(11) 0.0154(8) 0.0142(10)
C10 0.0546(14) 0.0721(19) 0.0562(15) -0.0043(15) -0.0060(12) 0.0134(15)
O11 0.0453(9) 0.0801(16) 0.0974(14) -0.0156(12) 0.0398(9) -0.0010(10)
O12 0.0479(8) 0.0909(15) 0.0460(8) -0.0123(10) 0.0205(7) 0.0038(10)
O13 0.0464(8) 0.0854(14) 0.0451(8) 0.0071(10) 0.0170(6) 0.0179(9)
N14 0.0293(8) 0.0467(11) 0.0755(13) -0.0125(10) 0.0224(8) 0.0004(8)
C15 0.0305(9) 0.0512(12) 0.0450(10) 0.0022(9) 0.0164(8) 0.0035(9)
O16 0.0477(9) 0.0575(11) 0.1243(19) 0.0032(13) 0.0460(11) -0.0026(9)
C17 0.0308(9) 0.0523(13) 0.0400(10) 0.0062(10) 0.0155(8) 0.0078(9)
N18 0.0296(8) 0.0779(16) 0.0422(10) 0.0010(10) 0.0126(7) 0.0111(10)
C19 0.0330(9) 0.0537(13) 0.0399(10) 0.0039(9) 0.0160(8) 0.0081(9)
C20 0.0659(16) 0.0659(17) 0.0441(12) 0.0068(12) 0.0202(11) 0.0002(14)
C21 0.0733(18) 0.105(3) 0.0417(13) 0.0054(16) 0.0183(12) -0.0079(19)
C22 0.085(2) 0.105(3) 0.0516(15) -0.0212(19) 0.0219(14) -0.019(2)
C23 0.110(3) 0.081(3) 0.077(2) -0.019(2) 0.030(2) -0.018(3)
C24 0.0713(16) 0.0580(15) 0.0563(14) 0.0009(14) 0.0264(12) -0.0046(15)
C30 0.073(4) 0.036(3) 0.097(5) -0.003(3) 0.034(4) -0.005(3)
C31 0.062(3) 0.043(3) 0.074(4) 0.002(3) 0.024(3) -0.004(3)
C32 0.086(5) 0.043(4) 0.071(8) -0.007(8) 0.019(6) -0.010(5)
C33 0.084(4) 0.060(4) 0.095(6) 0.011(6) 0.009(5) -0.015(4)
C34 0.140(10) 0.059(6) 0.102(10) 0.019(8) -0.015(8) -0.018(6)
C35 0.199(16) 0.053(4) 0.066(6) -0.005(4) -0.001(9) -0.011(8)
C36 0.182(17) 0.053(4) 0.069(9) 0.002(8) 0.035(9) 0.000(11)
C37 0.143(11) 0.036(3) 0.089(5) -0.006(5) 0.057(7) -0.006(4)
C38 0.163(16) 0.052(5) 0.119(13) -0.014(11) 0.094(14) -0.004(11)
C39 0.108(7) 0.047(3) 0.148(10) -0.013(6) 0.084(7) -0.009(5)
C40 0.057(3) 0.038(3) 0.124(6) 0.007(3) 0.017(3) -0.003(2)
O41 0.062(3) 0.068(3) 0.174(7) 0.008(4) 0.015(4) 0.002(3)
C41 0.084(10) 0.050(5) 0.083(7) -0.001(4) 0.001(6) -0.007(5)
O40 0.058(2) 0.056(2) 0.074(2) -0.007(2) 0.0163(19) -0.009(2)
O50 0.074(7) 0.121(9) 0.116(10) -0.009(6) 0.036(6) -0.016(6)
O60 0.187(4) 0.155(4) 0.171(4) -0.028(3) 0.091(3) -0.086(4)
O70 0.183(17) 0.37(5) 0.40(4) 0.000 0.04(2) 0.000

loop_
_atom_type_symbol
_atom_type_description
_atom_type_scat_dispersion_real
_atom_type_scat_dispersion_imag
_atom_type_scat_source
C C 0.0181 0.0091 'International Tables Vol C Tables 4.2.6.8 and 6.1.1.4'
H H 0.0000 0.0000 'International Tables Vol C Tables 4.2.6.8 and 6.1.1.4'
N N 0.0311 0.0180 'International Tables Vol C Tables 4.2.6.8 and 6.1.1.4'
O O 0.0492 0.0322 'International Tables Vol C Tables 4.2.6.8 and 6.1.1.4'
S S 0.3331 0.5567 'International Tables Vol C Tables 4.2.6.8 and 6.1.1.4'

loop_
_geom_angle_atom_site_label_1
_geom_angle_atom_site_label_2
_geom_angle_atom_site_label_3
_geom_angle
_geom_angle_site_symmetry_3
_geom_angle_publ_flag
C6 S1 C2 94.86(12) . y
C3 C2 S1 117.36(17) . y
C4 C3 C10 123.4(2) . y
C4 C3 C2 124.1(2) . y
C10 C3 C2 112.5(2) . y
C3 C4 N5 119.34(19) . y
C3 C4 C9 125.06(19) . y
N5 C4 C9 115.25(18) . y
C8 N5 C4 134.1(2) . y
C8 N5 C6 95.40(17) . y
C4 N5 C6 126.26(18) . y
N5 C6 C7 87.67(17) . y
N5 C6 S1 110.90(17) . y
C7 C6 S1 116.38(18) . y
N14 C7 C8 113.9(2) . y
N14 C7 C6 118.7(2) . y
C8 C7 C6 84.82(16) . y
O13 C8 N5 133.32(19) . y
O13 C8 C7 134.8(2) . y
N5 C8 C7 91.83(18) . y
O11 C9 O12 125.4(2) . y
O11 C9 C4 118.7(2) . y
O12 C9 C4 115.8(2) . y
C15 N14 C7 121.1(2) . y
O16 C15 N14 122.8(2) . y
O16 C15 C17 121.78(17) . y
N14 C15 C17 115.5(2) . y
N18 C17 C19 111.86(16) . y
N18 C17 C15 106.9(2) . y
C19 C17 C15 113.02(18) . y
C24 C19 C20 122.9(2) . y
C24 C19 C17 119.0(2) . y
C20 C19 C17 118.0(2) . y
C19 C20 C21 112.6(3) . y
C22 C21 C20 124.2(3) . y
C21 C22 C23 123.4(3) . y
C22 C23 C24 113.4(4) . y
C19 C24 C23 123.4(3) . y
C31 C30 C39 118.8(8) . y
C31 C30 C40 120.9(6) . y
C39 C30 C40 120.3(7) . y
C31 C30 C34 100.0(7) 2_656 y
C39 C30 C34 18.9(5) 2_656 y
C40 C30 C34 139.1(6) 2_656 y
C30 C31 C32 121.8(7) . y
C33 C32 C37 120.9(9) . y
C33 C32 C31 120.5(7) . y
C37 C32 C31 118.6(8) . y
C33 C32 C32 102.3(7) 2_656 y
C37 C32 C32 18.7(5) 2_656 y
C31 C32 C32 137.1(8) 2_656 y
C34 C33 C32 118.8(11) . y
C33 C34 C35 121.4(12) . y
C33 C34 C30 139.9(11) 2_656 y
C35 C34 C30 19.0(6) 2_656 y
C36 C35 C34 118.9(10) . y
C36 C35 C37 56.6(6) 2_656 y
C34 C35 C37 62.4(7) 2_656 y
C35 C36 C37 122.0(11) . y
C36 C37 C38 122.6(9) . y
C36 C37 C32 118.0(10) . y
C38 C37 C32 119.4(9) . y
C36 C37 C35 178.4(9) 2_656 y
C38 C37 C35 56.0(6) 2_656 y
C32 C37 C35 63.5(6) 2_656 y
C39 C38 C37 120.9(8) . y
C38 C39 C30 120.4(8) . y
O41 C40 C30 118.0(8) . y
O41 C40 C41 121.7(11) . y
C30 C40 C41 120.3(10) . y

loop_
_geom_bond_atom_site_label_1
_geom_bond_atom_site_label_2
_geom_bond_distance
_geom_bond_site_symmetry_2
_geom_bond_publ_flag
S1 C6 1.790(3) . y
S1 C2 1.813(3) . y
C2 C3 1.511(4) . y
C3 C4 1.338(3) . y
C3 C10 1.503(3) . y
C4 N5 1.411(3) . y
C4 C9 1.512(3) . y
N5 C8 1.357(3) . y
N5 C6 1.459(3) . y
C6 C7 1.550(4) . y
C7 N14 1.437(3) . y
C7 C8 1.540(3) . y
C8 O13 1.210(3) . y
C9 O11 1.243(3) . y
C9 O12 1.253(3) . y
N14 C15 1.333(3) . y
C15 O16 1.216(3) . y
C15 C17 1.523(3) . y
C17 N18 1.493(3) . y
C17 C19 1.513(3) . y
C19 C24 1.328(4) . y
C19 C20 1.485(4) . y
C20 C21 1.504(4) . y
C21 C22 1.304(6) . y
C22 C23 1.470(6) . y
C23 C24 1.496(5) . y
C30 C31 1.379(8) . y
C30 C39 1.406(10) . y
C30 C40 1.510(11) . y
C30 C34 2.009(15) 2_656 y
C31 C32 1.421(9) . y
C32 C33 1.403(10) . y
C32 C37 1.406(11) . y
C32 C32 1.977(18) 2_656 y
C33 C34 1.385(11) . y
C34 C35 1.387(12) . y
C34 C30 2.009(15) 2_656 y
C35 C36 1.386(13) . y
C35 C37 2.007(13) 2_656 y
C36 C37 1.390(10) . y
C37 C38 1.400(11) . y
C37 C35 2.007(13) 2_656 y
C38 C39 1.387(13) . y
C40 O41 1.206(8) . y
C40 C41 1.57(3) . y
